data_2013095
loop_
_publ_author_name
'Linden, Anthony'
'Muhammad Sofian, A. S.'
'Lee, C. Kuan'

_publ_section_title
;
 4,1',6'-Trichloro-4,1',6'-trideoxysucrose monohydrate
;
_journal_issue 12
_journal_name_full 'Acta Crystallographica Section C'
_journal_page_first o711
_journal_page_last o714
_journal_paper_doi 10.1107/S0108270102020048
_journal_volume 58
_journal_year 2002
_chemical_formula_moiety 'C12 H19 Cl3 O8 , H2 O'
_chemical_formula_sum 'C12 H21 Cl3 O9'
_chemical_formula_weight 415.65
_chemical_melting_point 382
_chemical_name_common
;
4,1',6'-trichloro-4,1',6'-trideoxysucrose monohydrate
;
_chemical_name_systematic
;
1,6-dichloro-1,6-dideoxy-\b-D-fructofuranosyl
4-chloro-4-deoxy-\a-D-glucopyranoside monohydrate
;
_space_group_IT_number 19
_symmetry_cell_setting orthorhombic
_symmetry_space_group_name_Hall 'P 2ac 2ab'
_symmetry_space_group_name_H-M 'P 21 21 21'
_atom_sites_solution_hydrogens mixed
_atom_sites_solution_primary direct
_atom_sites_solution_secondary difmap
_cell_angle_alpha 90
_cell_angle_beta 90
_cell_angle_gamma 90
_cell_formula_units_Z 4
_cell_length_a 7.55710(10)
_cell_length_b 9.49310(10)
_cell_length_c 23.4455(2)
_cell_measurement_reflns_used 41833
_cell_measurement_temperature 160.0(10)
_cell_measurement_theta_max 30.0
_cell_measurement_theta_min 2.0
_cell_volume 1681.99(3)
_computing_cell_refinement 'DENZO-SMN (Otwinowski & Minor, 1997)'
_computing_data_collection 'COLLECT (Nonius, 2000)'
_computing_data_reduction 'DENZO-SMN and SCALEPACK (Otwinowski & Minor, 1997)'
_computing_molecular_graphics 'ORTEPII (Johnson, 1976)'
_computing_publication_material 'SHELXL97 and PLATON (Spek, 2002)'
_computing_structure_refinement 'SHELXL97 (Sheldrick, 1997)'
_computing_structure_solution 'SIR92 (Altomare et al., 1994)'
_diffrn_ambient_temperature 160.0(10)
_diffrn_detector_area_resol_mean 9
_diffrn_measured_fraction_theta_full 0.995
_diffrn_measured_fraction_theta_max 0.995
_diffrn_measurement_device_type 'Nonius KappaCCD area-detector'
_diffrn_measurement_method '\f and \w scans with \k offsets'
_diffrn_radiation_monochromator 'horizontally mounted graphite crystal'
_diffrn_radiation_source 'Nonius FR591 sealed-tube generator'
_diffrn_radiation_type 'Mo K\a'
_diffrn_radiation_wavelength 0.71073
_diffrn_reflns_av_R_equivalents 0.056
_diffrn_reflns_av_sigmaI/netI 0.028
_diffrn_reflns_limit_h_max 10
_diffrn_reflns_limit_h_min -10
_diffrn_reflns_limit_k_max 13
_diffrn_reflns_limit_k_min -13
_diffrn_reflns_limit_l_max 32
_diffrn_reflns_limit_l_min -32
_diffrn_reflns_number 51545
_diffrn_reflns_theta_full 30.03
_diffrn_reflns_theta_max 30.03
_diffrn_reflns_theta_min 3.21
_diffrn_standards_decay_% 0
_diffrn_standards_number 0
_exptl_absorpt_coefficient_mu 0.588
_exptl_absorpt_correction_T_max 0.947
_exptl_absorpt_correction_T_min 0.819
_exptl_absorpt_correction_type multi-scan
_exptl_absorpt_process_details '(Blessing, 1995)'
_exptl_crystal_colour colourless
_exptl_crystal_density_diffrn 1.641
_exptl_crystal_density_meas ?
_exptl_crystal_density_method 'not measured'
_exptl_crystal_description prism
_exptl_crystal_F_000 864
_exptl_crystal_size_max 0.25
_exptl_crystal_size_mid 0.15
_exptl_crystal_size_min 0.10
_refine_diff_density_max 0.25
_refine_diff_density_min -0.29
_refine_ls_abs_structure_details 'Flack (1983), with 2099 Friedel pairs'
_refine_ls_abs_structure_Flack 0.02(4)
_refine_ls_extinction_coef 0.0078(11)
_refine_ls_extinction_expression Fc^*^=kFc[1+0.001xFc^2^\l^3^/sin(2\q)]^-1/4^
_refine_ls_extinction_method 'SHELXL97 (Sheldrick, 1997)'
_refine_ls_goodness_of_fit_ref 1.047
_refine_ls_hydrogen_treatment mixed
_refine_ls_matrix_type full
_refine_ls_number_parameters 247
_refine_ls_number_reflns 4900
_refine_ls_number_restraints 0
_refine_ls_restrained_S_all 1.047
_refine_ls_R_factor_all 0.034
_refine_ls_R_factor_gt 0.028
_refine_ls_shift/su_max 0.001
_refine_ls_shift/su_mean 0.000
_refine_ls_structure_factor_coef Fsqd
_refine_ls_weighting_details 'w = 1/[\s^2^(Fo^2^)+(0.0355P)^2^+0.3153P] where P=(Fo^2^+2Fc^2^)/3'
_refine_ls_weighting_scheme calc
_refine_ls_wR_factor_gt 0.065
_refine_ls_wR_factor_ref 0.068
_reflns_number_gt 4460
_reflns_number_total 4903
_reflns_threshold_expression I>2\s(I)
_cod_data_source_file sk1596.cif
_cod_data_source_block I
_cod_depositor_comments
;
The following automatic conversions were performed:

'_exptl_crystal_density_meas' value 'not measured' was changed to '?'
- the value is perceived as not measured.

Automatic conversion script
Id: cif_fix_values 3008 2015-01-20 13:52:24Z robertas 

The following automatic conversions were performed:

'_atom_sites_solution_hydrogens' value 'geom & difmap' was changed to
'mixed'.

Automatic conversion script
Id: cif_fix_values 6452 2018-10-05 10:23:21Z andrius 
;
_cod_database_code 2013095
_cod_database_fobs_code 2013095

loop_
_symmetry_equiv_pos_as_xyz
'x, y, z'
'-x+1/2, -y, z+1/2'
'x+1/2, -y+1/2, -z'
'-x, y+1/2, -z+1/2'

loop_
_atom_site_label
_atom_site_fract_x
_atom_site_fract_y
_atom_site_fract_z
_atom_site_U_iso_or_equiv
_atom_site_adp_type
_atom_site_calc_flag
_atom_site_refinement_flags
_atom_site_occupancy
_atom_site_disorder_assembly
_atom_site_disorder_group
_atom_site_type_symbol
Cl1 1.01472(6) 0.61104(5) 0.458502(16) 0.03053(10) Uani d . 1 . . Cl
Cl2 0.38866(5) 0.98095(4) 0.305645(16) 0.02644(9) Uani d . 1 . . Cl
Cl4 1.29372(5) 1.10677(4) 0.455920(15) 0.02280(9) Uani d . 1 . . Cl
O1 0.79089(13) 1.01469(10) 0.34395(4) 0.0158(2) Uani d . 1 . . O
O2 0.81450(16) 1.30123(11) 0.32371(4) 0.0204(2) Uani d . 1 . . O
H2 0.719(3) 1.358(2) 0.3228(9) 0.038(6) Uiso d . 1 . . H
O3 1.14077(15) 1.33948(12) 0.38046(5) 0.0217(2) Uani d . 1 . . O
H3 1.162(3) 1.353(2) 0.3470(10) 0.034(6) Uiso d . 1 . . H
O5 0.76957(13) 1.05622(11) 0.44364(4) 0.0170(2) Uani d . 1 . . O
O6 0.93821(17) 1.05814(13) 0.55833(5) 0.0256(2) Uani d . 1 . . O
H6 0.838(3) 1.084(2) 0.5603(10) 0.037(6) Uiso d . 1 . . H
O8 0.77306(14) 0.91754(11) 0.23459(4) 0.0179(2) Uani d . 1 . . O
H8 0.839(3) 0.983(2) 0.2414(8) 0.028(5) Uiso d . 1 . . H
O9 1.01630(17) 0.65735(12) 0.25578(5) 0.0220(2) Uani d . 1 . . O
H9 1.073(3) 0.698(3) 0.2323(11) 0.045(7) Uiso d . 1 . . H
O10 0.79028(14) 0.78503(11) 0.37967(4) 0.0180(2) Uani d . 1 . . O
C1 0.73718(19) 1.10882(15) 0.38832(5) 0.0161(3) Uani d . 1 . . C
H1 0.6080 1.1291 0.3842 0.019 Uiso calc R 1 . . H
C2 0.84151(19) 1.24501(15) 0.37920(6) 0.0162(3) Uani d . 1 . . C
H21 0.8036 1.3161 0.4082 0.019 Uiso calc R 1 . . H
C3 1.0390(2) 1.21467(15) 0.38670(6) 0.0164(3) Uani d . 1 . . C
H31 1.0778 1.1436 0.3578 0.020 Uiso calc R 1 . . H
C4 1.06511(19) 1.15537(15) 0.44634(6) 0.0168(3) Uani d . 1 . . C
H4 1.0313 1.2279 0.4753 0.020 Uiso calc R 1 . . H
C5 0.95270(18) 1.02375(15) 0.45459(6) 0.0169(3) Uani d . 1 . . C
H5 0.9919 0.9516 0.4262 0.020 Uiso calc R 1 . . H
C6 0.9635(2) 0.95865(16) 0.51352(6) 0.0208(3) Uani d . 1 . . C
H61 0.8726 0.8840 0.5168 0.025 Uiso calc R 1 . . H
H62 1.0809 0.9137 0.5182 0.025 Uiso calc R 1 . . H
C7 0.71439(19) 0.87935(15) 0.33938(6) 0.0158(3) Uani d . 1 . . C
C8 0.7732(2) 0.82107(15) 0.28072(5) 0.0158(3) Uani d . 1 . . C
H81 0.6926 0.7414 0.2706 0.019 Uiso calc R 1 . . H
C9 0.95376(19) 0.75910(15) 0.29506(6) 0.0171(3) Uani d . 1 . . C
H91 1.0428 0.8363 0.2994 0.020 Uiso calc R 1 . . H
C10 0.9162(2) 0.69190(15) 0.35276(6) 0.0168(3) Uani d . 1 . . C
H10 0.8608 0.5973 0.3470 0.020 Uiso calc R 1 . . H
C11 1.0773(2) 0.67710(17) 0.38999(6) 0.0211(3) Uani d . 1 . . C
H111 1.1356 0.7699 0.3943 0.025 Uiso calc R 1 . . H
H112 1.1625 0.6117 0.3719 0.025 Uiso calc R 1 . . H
C12 0.5173(2) 0.87220(16) 0.35207(6) 0.0195(3) Uani d . 1 . . C
H121 0.4968 0.9019 0.3920 0.023 Uiso calc R 1 . . H
H122 0.4771 0.7734 0.3483 0.023 Uiso calc R 1 . . H
O13 0.54492(16) 0.48629(13) 0.33160(5) 0.0249(2) Uani d . 1 . . O
H131 0.508(3) 0.474(3) 0.3642(10) 0.042(6) Uiso d . 1 . . H
H132 0.461(3) 0.471(3) 0.3077(11) 0.052(7) Uiso d . 1 . . H

loop_
_atom_site_aniso_label
_atom_site_aniso_U_11
_atom_site_aniso_U_22
_atom_site_aniso_U_33
_atom_site_aniso_U_12
_atom_site_aniso_U_13
_atom_site_aniso_U_23
Cl1 0.0362(2) 0.0363(2) 0.01909(17) 0.01106(18) 0.00113(15) 0.00731(16)
Cl2 0.01736(17) 0.0379(2) 0.02404(18) 0.00413(15) -0.00283(14) 0.00083(16)
Cl4 0.01674(16) 0.02794(17) 0.02372(17) 0.00041(14) -0.00249(13) 0.00025(15)
O1 0.0162(5) 0.0165(5) 0.0148(4) -0.0017(4) 0.0026(4) -0.0018(4)
O2 0.0248(6) 0.0221(5) 0.0143(5) 0.0057(4) 0.0011(4) 0.0027(4)
O3 0.0257(6) 0.0228(5) 0.0168(5) -0.0084(4) 0.0004(4) 0.0000(4)
O5 0.0150(5) 0.0226(5) 0.0135(4) -0.0004(4) 0.0011(4) 0.0019(4)
O6 0.0261(6) 0.0357(6) 0.0151(5) 0.0086(5) 0.0016(4) -0.0008(4)
O8 0.0202(5) 0.0189(5) 0.0146(4) -0.0010(4) -0.0007(4) 0.0005(4)
O9 0.0263(6) 0.0205(5) 0.0191(5) 0.0039(4) 0.0073(4) -0.0007(4)
O10 0.0184(5) 0.0213(5) 0.0143(4) 0.0034(4) 0.0021(4) 0.0017(4)
C1 0.0168(6) 0.0189(6) 0.0127(6) 0.0022(5) 0.0008(5) -0.0002(5)
C2 0.0201(7) 0.0159(6) 0.0127(6) 0.0024(5) 0.0011(5) -0.0006(5)
C3 0.0185(7) 0.0160(6) 0.0147(6) -0.0025(5) 0.0025(5) -0.0005(5)
C4 0.0153(7) 0.0190(6) 0.0161(6) 0.0007(5) -0.0008(5) -0.0010(5)
C5 0.0160(6) 0.0198(6) 0.0150(6) 0.0006(5) -0.0005(5) -0.0005(5)
C6 0.0238(8) 0.0223(7) 0.0164(6) 0.0029(6) 0.0008(6) 0.0027(6)
C7 0.0145(6) 0.0177(6) 0.0152(6) -0.0013(5) 0.0004(5) 0.0002(5)
C8 0.0177(7) 0.0167(6) 0.0128(6) -0.0014(5) 0.0002(5) -0.0014(5)
C9 0.0180(7) 0.0177(7) 0.0155(6) 0.0008(5) 0.0015(5) -0.0016(5)
C10 0.0181(7) 0.0164(6) 0.0159(6) -0.0003(5) 0.0020(5) 0.0006(5)
C11 0.0206(8) 0.0236(7) 0.0193(7) 0.0033(6) 0.0018(5) 0.0023(6)
C12 0.0140(7) 0.0243(8) 0.0201(7) -0.0006(6) 0.0015(5) 0.0021(5)
O13 0.0202(6) 0.0367(7) 0.0179(5) 0.0007(5) -0.0006(4) 0.0005(5)

loop_
_atom_type_symbol
_atom_type_description
_atom_type_scat_dispersion_real
_atom_type_scat_dispersion_imag
_atom_type_scat_source
C C 0.0033 0.0016
; International Tables for Crystallography (1992).
Vol. C, Tables 4.2.6.8 and 6.1.1.4
;
H H 0.0000 0.0000
; International Tables for Crystallography (1992).
Vol. C, Tables 4.2.6.8 and 6.1.1.4
;
Cl Cl 0.1484 0.1585
; International Tables for Crystallography (1992).
Vol. C, Tables 4.2.6.8 and 6.1.1.4
;
O O 0.0106 0.0060
; International Tables for Crystallography (1992).
Vol. C, Tables 4.2.6.8 and 6.1.1.4
;

loop_
_geom_angle_atom_site_label_1
_geom_angle_atom_site_label_2
_geom_angle_atom_site_label_3
_geom_angle
C7 O1 C1 120.48(11)
C2 O2 H2 111.1(14)
C3 O3 H3 109.6(16)
C1 O5 C5 113.96(10)
C6 O6 H6 112.0(16)
C8 O8 H8 110.0(14)
C9 O9 H9 107.0(18)
C7 O10 C10 111.16(10)
O5 C1 O1 113.47(11)
O5 C1 C2 109.76(11)
O1 C1 C2 106.28(11)
O5 C1 H1 109.1
O1 C1 H1 109.1
C2 C1 H1 109.1
O2 C2 C1 111.80(11)
O2 C2 C3 108.41(11)
C1 C2 C3 109.13(11)
O2 C2 H21 109.2
C1 C2 H21 109.2
C3 C2 H21 109.2
O3 C3 C4 109.48(12)
O3 C3 C2 111.05(12)
C4 C3 C2 107.56(11)
O3 C3 H31 109.6
C4 C3 H31 109.6
C2 C3 H31 109.6
C3 C4 C5 110.38(11)
C3 C4 Cl4 109.49(10)
C5 C4 Cl4 107.99(10)
C3 C4 H4 109.7
C5 C4 H4 109.7
Cl4 C4 H4 109.7
O5 C5 C6 107.55(11)
O5 C5 C4 109.73(11)
C6 C5 C4 114.83(12)
O5 C5 H5 108.2
C6 C5 H5 108.2
C4 C5 H5 108.2
O6 C6 C5 113.23(12)
O6 C6 H61 108.9
C5 C6 H61 108.9
O6 C6 H62 108.9
C5 C6 H62 108.9
H61 C6 H62 107.7
O1 C7 O10 110.92(11)
O1 C7 C12 115.25(12)
O10 C7 C12 103.70(11)
O1 C7 C8 105.96(11)
O10 C7 C8 104.43(11)
C12 C7 C8 116.07(12)
O8 C8 C9 114.76(12)
O8 C8 C7 116.54(11)
C9 C8 C7 101.49(11)
O8 C8 H81 107.9
C9 C8 H81 107.9
C7 C8 H81 107.9
O9 C9 C10 110.76(12)
O9 C9 C8 114.76(12)
C10 C9 C8 101.00(11)
O9 C9 H91 110.0
C10 C9 H91 110.0
C8 C9 H91 110.0
O10 C10 C11 109.69(11)
O10 C10 C9 104.75(11)
C11 C10 C9 113.80(12)
O10 C10 H10 109.5
C11 C10 H10 109.5
C9 C10 H10 109.5
C10 C11 Cl1 109.88(10)
C10 C11 H111 109.7
Cl1 C11 H111 109.7
C10 C11 H112 109.7
Cl1 C11 H112 109.7
H111 C11 H112 108.2
C7 C12 Cl2 112.82(10)
C7 C12 H121 109.0
Cl2 C12 H121 109.0
C7 C12 H122 109.0
Cl2 C12 H122 109.0
H121 C12 H122 107.8
H131 O13 H132 109(2)

loop_
_geom_bond_atom_site_label_1
_geom_bond_atom_site_label_2
_geom_bond_site_symmetry_2
_geom_bond_distance
_geom_bond_publ_flag
Cl1 C11 . 1.7880(15) ?
Cl2 C12 . 1.7877(15) ?
Cl4 C4 . 1.8022(14) ?
O1 C7 . 1.4130(17) ?
O1 C1 . 1.4302(16) ?
O2 C2 . 1.4210(17) ?
O2 H2 . 0.90(2) ?
O3 C3 . 1.4199(18) ?
O3 H3 . 0.81(2) ?
O5 C1 . 1.4113(16) ?
O5 C5 . 1.4409(17) ?
O6 C6 . 1.4256(18) ?
O6 H6 . 0.80(2) ?
O8 C8 . 1.4172(16) ?
O8 H8 . 0.81(2) ?
O9 C9 . 1.4158(17) ?
O9 H9 . 0.80(3) ?
O10 C7 . 1.4223(17) ?
O10 C10 . 1.4438(17) ?
C1 C2 . 1.529(2) ?
C1 H1 . 1.0000 ?
C2 C3 . 1.530(2) ?
C2 H21 . 1.0000 ?
C3 C4 . 1.5204(19) ?
C3 H31 . 1.0000 ?
C4 C5 . 1.523(2) ?
C4 H4 . 1.0000 ?
C5 C6 . 1.5159(19) ?
C5 H5 . 1.0000 ?
C6 H61 . 0.9900 ?
C6 H62 . 0.9900 ?
C7 C12 . 1.520(2) ?
C7 C8 . 1.5475(19) ?
C8 C9 . 1.523(2) ?
C8 H81 . 1.0000 ?
C9 C10 . 1.5224(19) ?
C9 H91 . 1.0000 ?
C10 C11 . 1.504(2) ?
C10 H10 . 1.0000 ?
C11 H111 . 0.9900 ?
C11 H112 . 0.9900 ?
C12 H121 . 0.9900 ?
C12 H122 . 0.9900 ?
O13 H131 . 0.82(2) ?
O13 H132 . 0.86(3) ?

loop_
_geom_hbond_atom_site_label_D
_geom_hbond_atom_site_label_H
_geom_hbond_atom_site_label_A
_geom_hbond_site_symmetry_A
_geom_hbond_distance_DH
_geom_hbond_distance_HA
_geom_hbond_distance_DA
_geom_hbond_angle_DHA
_geom_hbond_publ_flag
O2 H2 O13 1_565 0.90(2) 1.80(2) 2.6964(17) 170(2) yes
O3 H3 O8 4_755 0.81(2) 2.07(2) 2.8722(15) 171(2) yes
O6 H6 O3 3_476 0.80(2) 2.16(2) 2.8384(17) 143(2) yes
O8 H8 O1 . 0.81(2) 2.450(19) 2.7280(13) 101.4(15) yes
O8 H8 O9 4_755 0.81(2) 1.99(2) 2.7870(16) 169(2) yes
O9 H9 O2 4_745 0.80(3) 1.85(3) 2.6410(16) 175(3) yes
O13 H131 O6 3_466 0.82(2) 1.91(2) 2.7364(16) 176(2) yes
O13 H132 O8 4_645 0.86(3) 2.09(3) 2.9340(16) 167(2) yes

loop_
_geom_torsion_atom_site_label_1
_geom_torsion_atom_site_label_2
_geom_torsion_atom_site_label_3
_geom_torsion_atom_site_label_4
_geom_torsion
C5 O5 C1 O1 58.47(15)
C5 O5 C1 C2 -60.26(14)
C7 O1 C1 O5 61.02(16)
C7 O1 C1 C2 -178.27(11)
O5 C1 C2 O2 179.37(11)
O1 C1 C2 O2 56.29(14)
O5 C1 C2 C3 59.44(14)
O1 C1 C2 C3 -63.63(13)
O2 C2 C3 O3 59.95(15)
C1 C2 C3 O3 -178.06(11)
O2 C2 C3 C4 179.73(11)
C1 C2 C3 C4 -58.28(14)
O3 C3 C4 C5 178.28(12)
C2 C3 C4 C5 57.51(15)
O3 C3 C4 Cl4 -62.97(13)
C2 C3 C4 Cl4 176.25(9)
C1 O5 C5 C6 -175.78(11)
C1 O5 C5 C4 58.68(14)
C3 C4 C5 O5 -56.65(14)
Cl4 C4 C5 O5 -176.31(9)
C3 C4 C5 C6 -177.91(12)
Cl4 C4 C5 C6 62.44(14)
O5 C5 C6 O6 -72.85(16)
C4 C5 C6 O6 49.59(18)
C1 O1 C7 O10 -78.79(14)
C1 O1 C7 C12 38.64(17)
C1 O1 C7 C8 168.45(11)
C10 O10 C7 O1 -102.70(13)
C10 O10 C7 C12 133.02(12)
C10 O10 C7 C8 11.03(15)
O1 C7 C8 O8 -40.69(16)
O10 C7 C8 O8 -157.89(12)
C12 C7 C8 O8 88.64(16)
O1 C7 C8 C9 84.71(12)
O10 C7 C8 C9 -32.49(14)
C12 C7 C8 C9 -145.96(12)
O8 C8 C9 O9 -73.76(15)
C7 C8 C9 O9 159.66(12)
O8 C8 C9 C10 167.08(11)
C7 C8 C9 C10 40.50(13)
C7 O10 C10 C11 137.63(12)
C7 O10 C10 C9 15.12(15)
O9 C9 C10 O10 -156.89(12)
C8 C9 C10 O10 -34.88(13)
O9 C9 C10 C11 83.32(15)
C8 C9 C10 C11 -154.68(12)
O10 C10 C11 Cl1 58.21(14)
C9 C10 C11 Cl1 175.17(10)
O1 C7 C12 Cl2 59.60(14)
O10 C7 C12 Cl2 -178.97(9)
C8 C7 C12 Cl2 -65.09(15)

loop_
_cod_related_entry_id
_cod_related_entry_database
_cod_related_entry_code
1 ChemSpider 21181686
